data_1543713
loop_
_publ_author_name
'McGuirk, C. Michael'
'Mendez-Arroyo, Jose'
'd'Aquino, Andrea I.'
'Stern, Charlotte L.'
'Liu, Yuan'
'Mirkin, Chad A.'

_publ_section_title
;
 A concerted two-prong approach to the in situ allosteric regulation of
 bifunctional catalysis
;
_journal_issue 11
_journal_name_full 'Chem. Sci.'
_journal_page_first 6674
_journal_paper_doi 10.1039/C6SC01454B
_journal_volume 7
_journal_year 2016
_chemical_formula_moiety 'C36 H37 O3 P2 Pt S3, B F4'
_chemical_formula_sum 'C36 H37 B F4 O3 P2 Pt S3'
_chemical_formula_weight 957.67
_chemical_name_systematic
;
 ?
;
_space_group_crystal_system monoclinic
_space_group_IT_number 14
_space_group_name_Hall '-P 2yn'
_space_group_name_H-M_alt 'P 1 21/n 1'
_symmetry_space_group_name_Hall '-P 2yn'
_symmetry_space_group_name_H-M 'P 1 21/n 1'
_atom_sites_solution_hydrogens geom
_audit_creation_date 2016-02-10
_audit_creation_method
;
Olex2 1.2
(compiled 2015.09.30 svn.r3233 for OlexSys, GUI svn.r5103)
;
_audit_update_record
;
2016-03-21 deposited with the CCDC.
2016-07-12 downloaded from the CCDC.
;
_cell_angle_alpha 90
_cell_angle_beta 101.881(3)
_cell_angle_gamma 90
_cell_formula_units_Z 4
_cell_length_a 18.1695(7)
_cell_length_b 9.2664(4)
_cell_length_c 22.3000(9)
_cell_measurement_reflns_used 7028
_cell_measurement_temperature 100(2)
_cell_measurement_theta_max 66.061
_cell_measurement_theta_min 2.865
_cell_volume 3674.1(3)
_computing_cell_refinement 'SAINT V8.34A (Bruker, 2013)'
_computing_data_collection 'APEX2 V2014.11-0 (Bruker, 2014)'
_computing_data_reduction 'Bruker SAINT'
_computing_molecular_graphics 'Olex2 (Dolomanov et al., 2009)'
_computing_publication_material 'Olex2 (Dolomanov et al., 2009)'
_computing_structure_refinement 'ShelXL (Sheldrick, 2015)'
_computing_structure_solution 'ShelXT (Sheldrick, 2015)'
_diffrn_ambient_temperature 99.99
_diffrn_detector_area_resol_mean 8
_diffrn_measured_fraction_theta_full 0.964
_diffrn_measured_fraction_theta_max 0.991
_diffrn_measurement_device_type 'Bruker Kappa APEX CCD area detector'
_diffrn_measurement_method '\w and \f scans'
_diffrn_radiation_monochromator 'MX optics'
_diffrn_radiation_type CuK\a
_diffrn_radiation_wavelength 1.54178
_diffrn_reflns_av_R_equivalents 0.0968
_diffrn_reflns_av_unetI/netI 0.0768
_diffrn_reflns_Laue_measured_fraction_full 0.964
_diffrn_reflns_Laue_measured_fraction_max 0.991
_diffrn_reflns_limit_h_max 21
_diffrn_reflns_limit_h_min -21
_diffrn_reflns_limit_k_max 6
_diffrn_reflns_limit_k_min -10
_diffrn_reflns_limit_l_max 26
_diffrn_reflns_limit_l_min -26
_diffrn_reflns_number 24761
_diffrn_reflns_point_group_measured_fraction_full 0.964
_diffrn_reflns_point_group_measured_fraction_max 0.991
_diffrn_reflns_theta_full 67.679
_diffrn_reflns_theta_max 66.439
_diffrn_reflns_theta_min 3.515
_diffrn_source microsource
_exptl_absorpt_coefficient_mu 10.046
_exptl_absorpt_correction_T_max 0.7528
_exptl_absorpt_correction_T_min 0.5771
_exptl_absorpt_correction_type multi-scan
_exptl_absorpt_process_details
;
SADABS-2014/5 (Bruker,2014/5) was used for absorption correction.
wR2(int) was 0.1027 before and 0.0687 after correction.
The Ratio of minimum to maximum transmission is 0.7666.
The \l/2 correction factor is 0.00150.
;
_exptl_crystal_colour colourless
_exptl_crystal_density_diffrn 1.731
_exptl_crystal_description tabular
_exptl_crystal_F_000 1896
_exptl_crystal_recrystallization_method 'Vapour deposition'
_exptl_crystal_size_max 0.075
_exptl_crystal_size_mid 0.03
_exptl_crystal_size_min 0.006
_refine_diff_density_max 1.081
_refine_diff_density_min -0.954
_refine_diff_density_rms 0.131
_refine_ls_extinction_method none
_refine_ls_goodness_of_fit_ref 1.017
_refine_ls_hydrogen_treatment constr
_refine_ls_matrix_type full
_refine_ls_number_parameters 561
_refine_ls_number_reflns 6406
_refine_ls_number_restraints 653
_refine_ls_restrained_S_all 0.993
_refine_ls_R_factor_all 0.0708
_refine_ls_R_factor_gt 0.0445
_refine_ls_shift/su_max 0.001
_refine_ls_shift/su_mean 0.000
_refine_ls_structure_factor_coef Fsqd
_refine_ls_weighting_details 'w=1/[\s^2^(Fo^2^)+(0.0472P)^2^+1.8643P] where P=(Fo^2^+2Fc^2^)/3'
_refine_ls_weighting_scheme calc
_refine_ls_wR_factor_gt 0.0989
_refine_ls_wR_factor_ref 0.1116
_reflns_Friedel_coverage 0.000
_reflns_number_gt 4708
_reflns_number_total 6406
_reflns_threshold_expression 'I > 2\s(I)'
_cod_data_source_file c6sc01454b2.cif
_cod_data_source_block cx0591
_cod_depositor_comments 'Adding full bibliography for 1543711--1543714.cif.'
_cod_database_code 1543713
_shelxl_version_number 2013-4
_shelx_space_group_comment
;
The symmetry employed for this shelxl refinement is uniquely defined
by the following loop, which should always be used as a source of
symmetry information in preference to the above space-group names.
They are only intended as comments.
;
_shelx_estimated_absorpt_t_max 0.942
_shelx_estimated_absorpt_t_min 0.520
_olex2_refinement_description
;
1. Fixed Uiso
 At 1.2 times of:
  All C(H) groups, All C(H,H) groups
2. Restrained distances
 P1-C15A \\sim P1-C15
 with sigma of 0.01
 C15A-C16A \\sim C15A-C20A \\sim C16-C15 \\sim C20-C15 \\sim C19-C20 \\sim
C20A-C19A \\sim C18-C19 ~
 C18A-C19A \\sim C17A-C18A \\sim C18-C17 \\sim C17A-C16A \\sim C17-C16
 with sigma of 0.01
 C26-C21 \\sim C26A-C21A \\sim C25A-C26A \\sim C26-C25 \\sim C24-C25 \\sim
C25A-C24A \\sim C24-C23 ~
 C24A-C23A \\sim C22-C23 \\sim C23A-C22A \\sim C21A-C22A \\sim C22-C21
 with sigma of 0.01
 P2-C21 \\sim P2-C21A
 with sigma of 0.01
3. Rigid body (RIGU) restrains
 All non-hydrogen atoms
 with sigma for 1-2 distances of 0.004 and sigma for 1-3 distances of 0.004
4. Others
 Sof(C15A)=Sof(C16A)=Sof(H16A)=Sof(C17A)=Sof(H17A)=Sof(C18A)=Sof(H18A)=
 Sof(C19A)=Sof(H19A)=Sof(C20A)=Sof(H20A)=1-FVAR(1)
 Sof(C15)=Sof(C16)=Sof(H16)=Sof(C17)=Sof(H17)=Sof(C18)=Sof(H18)=Sof(C19)=
 Sof(H19)=Sof(C20)=Sof(H20)=FVAR(1)
 Sof(C21A)=Sof(C22A)=Sof(H22A)=Sof(C23A)=Sof(H23A)=Sof(C24A)=Sof(H24A)=
 Sof(C25A)=Sof(H25A)=Sof(C26A)=Sof(H26A)=1-FVAR(2)
 Sof(C21)=Sof(C22)=Sof(H22)=Sof(C23)=Sof(H23)=Sof(C24)=Sof(H24)=Sof(C25)=
 Sof(H25)=Sof(C26)=Sof(H26)=FVAR(2)
5.a Secondary CH2 refined with riding coordinates:
 C7(H7A,H7B), C8(H8A,H8B), C33(H33A,H33B), C34(H34A,H34B), C35(H35A,H35B),
 C36(H36A,H36B)
5.b Aromatic/amide H refined with riding coordinates:
 C2(H2), C3(H3), C4(H4), C5(H5), C6(H6), C10(H10), C11(H11), C12(H12),
 C13(H13), C14(H14), C16(H16), C16A(H16A), C17(H17), C17A(H17A), C18(H18),
 C18A(H18A), C19(H19), C19A(H19A), C20(H20), C20A(H20A), C22(H22), C22A(H22A),
 C23(H23), C23A(H23A), C24(H24), C24A(H24A), C25(H25), C25A(H25A), C26(H26),
 C26A(H26A), C28(H28), C29(H29), C30(H30), C31(H31), C32(H32)
;
_olex2_date_sample_data_collection 2015-10-20
_olex2_date_sample_submission 2015-10-20
_olex2_diffrn_ambient_temperature_device 'Oxford Cryosystems'
_olex2_exptl_crystal_mounting_method 'The crystal was mounted on a MITIGEN holder in Paratone oil'
_olex2_submission_original_sample_id cx0591
_olex2_submission_special_instructions 'No special instructions were received'

loop_
_space_group_symop_operation_xyz
'x, y, z'
'-x+1/2, y+1/2, -z+1/2'
'-x, -y, -z'
'x-1/2, -y-1/2, z-1/2'

loop_
_atom_site_label
_atom_site_type_symbol
_atom_site_fract_x
_atom_site_fract_y
_atom_site_fract_z
_atom_site_U_iso_or_equiv
_atom_site_adp_type
_atom_site_occupancy
_atom_site_site_symmetry_order
_atom_site_calc_flag
_atom_site_refinement_flags_posn
_atom_site_refinement_flags_adp
_atom_site_refinement_flags_occupancy
_atom_site_disorder_assembly
_atom_site_disorder_group
Pt1 Pt 0.42302(2) 0.69809(4) 0.75146(2) 0.03543(12) Uani 1 1 d . U . . .
S1 S 0.39388(9) 0.7665(2) 0.84702(7) 0.0387(4) Uani 1 1 d . U . . .
S2 S 0.29875(9) 0.6175(2) 0.71977(8) 0.0436(5) Uani 1 1 d . U . . .
S3 S 0.11841(11) 0.6742(2) 0.74969(8) 0.0451(5) Uani 1 1 d . U . . .
P1 P 0.54131(10) 0.7696(2) 0.79450(9) 0.0396(5) Uani 1 1 d D U . . .
P2 P 0.43637(11) 0.6457(2) 0.65478(8) 0.0406(5) Uani 1 1 d D U . . .
O2 O 0.0402(3) 0.7168(8) 0.7357(3) 0.0709(18) Uani 1 1 d . U . . .
O1 O 0.1285(3) 0.5223(6) 0.7397(2) 0.0438(12) Uani 1 1 d . U . . .
O3 O 0.1592(4) 0.7232(6) 0.8090(3) 0.0696(18) Uani 1 1 d . U . . .
C1 C 0.3847(4) 0.6100(9) 0.8912(3) 0.0435(16) Uani 1 1 d . U . . .
C2 C 0.4453(5) 0.5197(9) 0.9155(3) 0.0504(19) Uani 1 1 d . U . . .
H2 H 0.4945 0.5438 0.9105 0.060 Uiso 1 1 calc R . . . .
C3 C 0.4338(5) 0.3958(10) 0.9466(3) 0.056(2) Uani 1 1 d . U . . .
H3 H 0.4750 0.3345 0.9629 0.068 Uiso 1 1 calc R . . . .
C4 C 0.3620(6) 0.3610(11) 0.9541(4) 0.066(2) Uani 1 1 d . U . . .
H4 H 0.3539 0.2759 0.9757 0.079 Uiso 1 1 calc R . . . .
C5 C 0.3024(6) 0.4502(10) 0.9302(4) 0.064(2) Uani 1 1 d . U . . .
H5 H 0.2532 0.4264 0.9356 0.077 Uiso 1 1 calc R . . . .
C6 C 0.3136(5) 0.5758(10) 0.8981(4) 0.0529(19) Uani 1 1 d . U . . .
H6 H 0.2723 0.6364 0.8813 0.063 Uiso 1 1 calc R . . . .
C7 C 0.4786(4) 0.8532(9) 0.8911(3) 0.0483(19) Uani 1 1 d . U . . .
H7A H 0.4639 0.9338 0.9154 0.058 Uiso 1 1 calc R . . . .
H7B H 0.5074 0.7825 0.9200 0.058 Uiso 1 1 calc R . . . .
C8 C 0.5274(4) 0.9099(9) 0.8492(3) 0.0449(17) Uani 1 1 d . U . . .
H8A H 0.5767 0.9402 0.8738 0.054 Uiso 1 1 calc R . . . .
H8B H 0.5032 0.9952 0.8266 0.054 Uiso 1 1 calc R . . . .
C9 C 0.5945(4) 0.6239(9) 0.8383(3) 0.0449(17) Uani 1 1 d . U . . .
C10 C 0.6567(4) 0.6610(10) 0.8849(3) 0.052(2) Uani 1 1 d . U . . .
H10 H 0.6726 0.7584 0.8917 0.063 Uiso 1 1 calc R . . . .
C11 C 0.6932(5) 0.5508(11) 0.9199(4) 0.061(2) Uani 1 1 d . U . . .
H11 H 0.7345 0.5732 0.9521 0.073 Uiso 1 1 calc R . . . .
C12 C 0.6721(5) 0.4098(12) 0.9099(4) 0.066(2) Uani 1 1 d . U . . .
H12 H 0.6989 0.3363 0.9350 0.080 Uiso 1 1 calc R . . . .
C13 C 0.6120(5) 0.3738(11) 0.8635(4) 0.065(2) Uani 1 1 d . U . . .
H13 H 0.5977 0.2757 0.8562 0.078 Uiso 1 1 calc R . . . .
C14 C 0.5724(4) 0.4830(9) 0.8275(4) 0.053(2) Uani 1 1 d . U . . .
H14 H 0.5306 0.4600 0.7957 0.064 Uiso 1 1 calc R . . . .
C15 C 0.6133(8) 0.8367(16) 0.7572(9) 0.049(4) Uani 0.514(11) 1 d D U P A 1
C15A C 0.5939(8) 0.8618(18) 0.7447(8) 0.042(4) Uani 0.486(11) 1 d D U P A 2
C16 C 0.6132(8) 0.9857(16) 0.7510(9) 0.066(5) Uani 0.514(11) 1 d D U P A 1
H16 H 0.5753 1.0453 0.7617 0.079 Uiso 0.514(11) 1 calc R . P A 1
C16A C 0.5657(9) 0.9789(17) 0.7073(7) 0.052(4) Uani 0.486(11) 1 d D U P A 2
H16A H 0.5178 1.0144 0.7113 0.063 Uiso 0.486(11) 1 calc R . P A 2
C17 C 0.6731(8) 1.041(2) 0.7280(10) 0.089(6) Uani 0.514(11) 1 d D U P A 1
H17 H 0.6788 1.1426 0.7256 0.107 Uiso 0.514(11) 1 calc R . P A 1
C17A C 0.5995(8) 1.049(2) 0.6649(7) 0.062(5) Uani 0.486(11) 1 d D U P A 2
H17A H 0.5754 1.1250 0.6394 0.075 Uiso 0.486(11) 1 calc R . P A 2
C18 C 0.7247(10) 0.9511(17) 0.7084(10) 0.080(6) Uani 0.514(11) 1 d D U P A 1
H18 H 0.7633 0.9916 0.6908 0.095 Uiso 0.514(11) 1 calc R . P A 1
C18A C 0.6713(8) 1.001(2) 0.6624(9) 0.073(6) Uani 0.486(11) 1 d D U P A 2
H18A H 0.6985 1.0470 0.6357 0.088 Uiso 0.486(11) 1 calc R . P A 2
C19 C 0.7200(9) 0.8020(18) 0.7146(9) 0.072(5) Uani 0.514(11) 1 d D U P A 1
H19 H 0.7557 0.7417 0.7011 0.087 Uiso 0.514(11) 1 calc R . P A 1
C19A C 0.7041(10) 0.886(2) 0.6984(8) 0.061(5) Uani 0.486(11) 1 d D U P A 2
H19A H 0.7534 0.8556 0.6965 0.073 Uiso 0.486(11) 1 calc R . P A 2
C20 C 0.6637(9) 0.740(2) 0.7401(9) 0.053(4) Uani 0.514(11) 1 d D U P A 1
H20 H 0.6601 0.6390 0.7455 0.063 Uiso 0.514(11) 1 calc R . P A 1
C20A C 0.6647(8) 0.815(2) 0.7374(9) 0.056(5) Uani 0.486(11) 1 d D U P A 2
H20A H 0.6868 0.7331 0.7595 0.068 Uiso 0.486(11) 1 calc R . P A 2
C21 C 0.5156(8) 0.5519(18) 0.6355(10) 0.046(5) Uani 0.523(18) 1 d D U P B 2
C21A C 0.5280(8) 0.5769(19) 0.6485(10) 0.042(5) Uani 0.477(18) 1 d D U P B 1
C22 C 0.5666(17) 0.621(3) 0.607(2) 0.055(8) Uani 0.523(18) 1 d D U P B 2
H22 H 0.5594 0.7191 0.5947 0.066 Uiso 0.523(18) 1 calc R . P B 2
C22A C 0.574(2) 0.650(3) 0.616(2) 0.051(6) Uani 0.477(18) 1 d D U P B 1
H22A H 0.5566 0.7417 0.6000 0.061 Uiso 0.477(18) 1 calc R . P B 1
C23 C 0.6285(12) 0.545(2) 0.5982(12) 0.060(6) Uani 0.523(18) 1 d D U P B 2
H23 H 0.6665 0.5896 0.5811 0.072 Uiso 0.523(18) 1 calc R . P B 2
C23A C 0.6413(13) 0.601(2) 0.6040(13) 0.063(6) Uani 0.477(18) 1 d D U P B 1
H23A H 0.6665 0.6558 0.5782 0.075 Uiso 0.477(18) 1 calc R . P B 1
C24 C 0.6337(10) 0.4008(19) 0.6143(8) 0.062(5) Uani 0.523(18) 1 d D U P B 2
H24 H 0.6755 0.3467 0.6072 0.074 Uiso 0.523(18) 1 calc R . P B 2
C24A C 0.6719(11) 0.474(2) 0.6298(8) 0.058(5) Uani 0.477(18) 1 d D U P B 1
H24A H 0.7181 0.4379 0.6224 0.069 Uiso 0.477(18) 1 calc R . P B 1
C25 C 0.5807(9) 0.3320(19) 0.6405(8) 0.064(5) Uani 0.523(18) 1 d D U P B 2
H25 H 0.5859 0.2322 0.6502 0.077 Uiso 0.523(18) 1 calc R . P B 2
C25A C 0.6321(9) 0.402(2) 0.6670(8) 0.060(5) Uani 0.477(18) 1 d D U P B 1
H25A H 0.6530 0.3182 0.6885 0.072 Uiso 0.477(18) 1 calc R . P B 1
C26 C 0.5203(10) 0.4086(18) 0.6526(7) 0.054(4) Uani 0.523(18) 1 d D U P B 2
H26 H 0.4839 0.3648 0.6717 0.065 Uiso 0.523(18) 1 calc R . P B 2
C26A C 0.5620(10) 0.4503(19) 0.6730(9) 0.053(4) Uani 0.477(18) 1 d D U P B 1
H26A H 0.5349 0.3917 0.6959 0.063 Uiso 0.477(18) 1 calc R . P B 1
C27 C 0.4170(4) 0.7969(9) 0.6028(3) 0.0381(15) Uani 1 1 d . U . . .
C28 C 0.4093(6) 0.9329(9) 0.6224(4) 0.068(3) Uani 1 1 d . U . . .
H28 H 0.4121 0.9492 0.6649 0.082 Uiso 1 1 calc R . . . .
C29 C 0.3973(7) 1.0500(10) 0.5826(4) 0.082(3) Uani 1 1 d . U . . .
H29 H 0.3926 1.1448 0.5976 0.099 Uiso 1 1 calc R . . . .
C30 C 0.3923(5) 1.0259(11) 0.5204(4) 0.059(2) Uani 1 1 d . U . . .
H30 H 0.3846 1.1045 0.4925 0.071 Uiso 1 1 calc R . . . .
C31 C 0.3984(5) 0.8933(12) 0.5002(4) 0.065(2) Uani 1 1 d . U . . .
H31 H 0.3944 0.8775 0.4576 0.078 Uiso 1 1 calc R . . . .
C32 C 0.4107(5) 0.7751(10) 0.5406(4) 0.059(2) Uani 1 1 d . U . . .
H32 H 0.4146 0.6805 0.5251 0.071 Uiso 1 1 calc R . . . .
C33 C 0.3619(5) 0.5154(10) 0.6263(4) 0.061(2) Uani 1 1 d . U . . .
H33A H 0.3576 0.5009 0.5817 0.073 Uiso 1 1 calc R . . . .
H33B H 0.3743 0.4214 0.6470 0.073 Uiso 1 1 calc R . . . .
C34 C 0.2882(5) 0.5707(11) 0.6386(4) 0.065(2) Uani 1 1 d . U . . .
H34A H 0.2490 0.4957 0.6276 0.078 Uiso 1 1 calc R . . . .
H34B H 0.2722 0.6570 0.6131 0.078 Uiso 1 1 calc R . . . .
C35 C 0.2454(4) 0.7837(9) 0.7151(4) 0.052(2) Uani 1 1 d . U . . .
H35A H 0.2566 0.8311 0.7557 0.062 Uiso 1 1 calc R . . . .
H35B H 0.2628 0.8489 0.6857 0.062 Uiso 1 1 calc R . . . .
C36 C 0.1606(4) 0.7653(9) 0.6954(4) 0.051(2) Uani 1 1 d . U . . .
H36A H 0.1496 0.7110 0.6564 0.061 Uiso 1 1 calc R . . . .
H36B H 0.1373 0.8619 0.6876 0.061 Uiso 1 1 calc R . . . .
F1 F 0.2434(3) 0.6062(5) 0.4951(2) 0.0603(12) Uani 1 1 d . U . . .
F2 F 0.2458(3) 0.3671(6) 0.5137(2) 0.0852(19) Uani 1 1 d . U . . .
F3 F 0.1831(3) 0.4499(6) 0.4238(2) 0.0765(17) Uani 1 1 d . U . . .
F4 F 0.1380(4) 0.4972(8) 0.5083(4) 0.115(2) Uani 1 1 d . U . . .
B1 B 0.2018(6) 0.4788(12) 0.4857(5) 0.060(2) Uani 1 1 d . U . . .

loop_
_atom_site_aniso_label
_atom_site_aniso_U_11
_atom_site_aniso_U_22
_atom_site_aniso_U_33
_atom_site_aniso_U_23
_atom_site_aniso_U_13
_atom_site_aniso_U_12
Pt1 0.02654(16) 0.04621(19) 0.03004(15) -0.00483(15) -0.00230(10) -0.00669(15)
S1 0.0312(9) 0.0556(12) 0.0266(8) -0.0059(8) -0.0006(6) -0.0015(8)
S2 0.0314(9) 0.0584(12) 0.0351(9) -0.0010(9) -0.0068(7) -0.0157(9)
S3 0.0406(10) 0.0515(12) 0.0402(9) 0.0069(9) 0.0016(7) 0.0061(9)
P1 0.0239(8) 0.0492(12) 0.0413(10) -0.0075(9) -0.0035(7) -0.0054(8)
P2 0.0411(10) 0.0470(11) 0.0320(9) -0.0078(8) 0.0035(7) -0.0042(9)
O2 0.055(3) 0.092(5) 0.070(4) 0.035(4) 0.024(3) 0.026(3)
O1 0.035(3) 0.047(3) 0.045(3) 0.001(2) -0.001(2) 0.002(2)
O3 0.102(5) 0.053(4) 0.045(3) 0.000(3) -0.005(3) 0.008(3)
C1 0.053(4) 0.056(4) 0.017(3) -0.007(3) -0.005(3) -0.009(3)
C2 0.056(4) 0.061(4) 0.027(3) 0.000(3) -0.009(3) -0.003(3)
C3 0.083(5) 0.053(4) 0.029(4) 0.000(3) 0.000(3) 0.006(4)
C4 0.097(5) 0.067(5) 0.035(4) -0.009(4) 0.015(4) -0.005(4)
C5 0.076(5) 0.064(5) 0.054(5) -0.011(4) 0.018(4) -0.014(4)
C6 0.059(4) 0.062(5) 0.038(4) -0.014(3) 0.008(3) -0.008(3)
C7 0.036(4) 0.060(5) 0.042(4) -0.017(3) -0.008(3) -0.003(3)
C8 0.028(3) 0.050(4) 0.050(4) -0.012(3) -0.008(3) -0.003(3)
C9 0.032(3) 0.054(4) 0.044(4) -0.011(3) -0.002(3) 0.008(3)
C10 0.039(4) 0.072(5) 0.042(4) -0.014(3) -0.002(3) 0.008(3)
C11 0.049(5) 0.081(5) 0.044(4) -0.011(4) -0.007(3) 0.022(4)
C12 0.054(5) 0.083(5) 0.060(5) -0.007(4) 0.007(4) 0.026(4)
C13 0.058(5) 0.063(5) 0.070(5) -0.006(4) 0.005(4) 0.018(4)
C14 0.037(4) 0.058(4) 0.060(5) -0.012(3) -0.003(3) 0.009(3)
C15 0.018(6) 0.070(7) 0.056(9) 0.009(6) -0.001(6) 0.003(5)
C15A 0.019(6) 0.061(8) 0.040(7) -0.009(5) -0.005(5) -0.007(5)
C16 0.024(6) 0.069(7) 0.100(12) 0.020(7) 0.002(7) -0.001(5)
C16A 0.037(7) 0.068(8) 0.049(8) 0.005(6) 0.002(6) -0.007(6)
C17 0.033(7) 0.092(9) 0.142(15) 0.048(9) 0.016(9) 0.001(6)
C17A 0.043(7) 0.085(11) 0.056(8) 0.020(8) 0.004(6) -0.007(7)
C18 0.034(8) 0.095(9) 0.109(14) 0.063(9) 0.013(9) 0.012(7)
C18A 0.047(7) 0.105(12) 0.065(10) 0.018(9) 0.007(7) -0.004(7)
C19 0.042(7) 0.096(9) 0.084(11) 0.059(8) 0.027(7) 0.017(7)
C19A 0.034(8) 0.097(12) 0.052(9) 0.010(9) 0.009(6) -0.008(7)
C20 0.035(7) 0.069(8) 0.059(10) 0.025(7) 0.022(7) 0.009(6)
C20A 0.033(6) 0.086(11) 0.050(9) 0.013(9) 0.009(6) 0.008(7)
C21 0.050(6) 0.061(7) 0.023(10) -0.017(6) -0.007(6) 0.005(5)
C21A 0.049(6) 0.058(8) 0.015(9) -0.021(6) -0.008(6) 0.005(5)
C22 0.045(9) 0.069(10) 0.049(18) -0.011(11) 0.003(11) 0.014(8)
C22A 0.048(8) 0.068(11) 0.031(11) -0.015(10) -0.003(7) 0.005(8)
C23 0.049(8) 0.068(9) 0.066(12) -0.006(9) 0.016(8) 0.018(7)
C23A 0.061(9) 0.064(10) 0.065(12) -0.014(10) 0.016(8) 0.011(8)
C24 0.062(9) 0.069(9) 0.053(9) -0.012(7) 0.009(7) 0.017(7)
C24A 0.049(8) 0.057(9) 0.066(10) -0.019(8) 0.008(7) 0.000(7)
C25 0.066(10) 0.062(8) 0.063(10) -0.007(7) 0.015(8) 0.018(7)
C25A 0.044(8) 0.066(10) 0.066(10) -0.007(8) 0.002(7) 0.004(7)
C26 0.059(9) 0.061(7) 0.041(8) -0.014(6) 0.006(7) 0.010(6)
C26A 0.042(7) 0.064(8) 0.050(9) -0.005(7) 0.004(7) 0.006(6)
C27 0.025(3) 0.056(3) 0.031(3) -0.007(3) -0.001(2) -0.005(3)
C28 0.120(8) 0.048(4) 0.042(4) -0.003(3) 0.032(4) -0.015(4)
C29 0.162(11) 0.046(4) 0.047(4) 0.002(3) 0.039(5) -0.013(5)
C30 0.060(5) 0.077(5) 0.042(4) 0.005(3) 0.014(4) -0.001(4)
C31 0.072(6) 0.089(5) 0.030(4) 0.002(3) -0.001(3) 0.020(5)
C32 0.061(5) 0.070(5) 0.040(3) -0.008(3) -0.001(3) 0.020(4)
C33 0.075(4) 0.070(5) 0.037(4) -0.016(4) 0.007(3) -0.025(4)
C34 0.060(4) 0.092(7) 0.039(4) -0.012(4) 0.000(3) -0.032(4)
C35 0.035(3) 0.063(5) 0.051(4) 0.009(4) -0.007(3) -0.013(3)
C36 0.040(4) 0.063(5) 0.042(4) 0.015(3) -0.010(3) -0.013(3)
F1 0.061(3) 0.059(3) 0.054(3) 0.000(2) -0.004(2) -0.001(2)
F2 0.121(4) 0.058(3) 0.053(3) 0.004(2) -0.035(3) -0.011(3)
F3 0.078(3) 0.085(4) 0.050(3) -0.013(3) -0.025(2) 0.020(3)
F4 0.096(4) 0.123(5) 0.138(6) -0.055(5) 0.049(4) -0.047(4)
B1 0.065(5) 0.063(5) 0.043(4) -0.006(4) -0.009(3) -0.013(4)

loop_
_atom_type_symbol
_atom_type_description
_atom_type_scat_dispersion_real
_atom_type_scat_dispersion_imag
_atom_type_scat_source
C C 0.0181 0.0091 'International Tables Vol C Tables 4.2.6.8 and 6.1.1.4'
H H 0.0000 0.0000 'International Tables Vol C Tables 4.2.6.8 and 6.1.1.4'
B B 0.0090 0.0039 'International Tables Vol C Tables 4.2.6.8 and 6.1.1.4'
F F 0.0727 0.0534 'International Tables Vol C Tables 4.2.6.8 and 6.1.1.4'
O O 0.0492 0.0322 'International Tables Vol C Tables 4.2.6.8 and 6.1.1.4'
P P 0.2955 0.4335 'International Tables Vol C Tables 4.2.6.8 and 6.1.1.4'
Pt Pt -4.5932 6.9264 'International Tables Vol C Tables 4.2.6.8 and 6.1.1.4'
S S 0.3331 0.5567 'International Tables Vol C Tables 4.2.6.8 and 6.1.1.4'

loop_
_geom_angle_atom_site_label_1
_geom_angle_atom_site_label_2
_geom_angle_atom_site_label_3
_geom_angle
S2 Pt1 S1 88.68(6)
P1 Pt1 S1 84.80(7)
P1 Pt1 S2 172.62(7)
P1 Pt1 P2 100.80(7)
P2 Pt1 S1 172.65(6)
P2 Pt1 S2 86.00(7)
C1 S1 Pt1 110.0(3)
C1 S1 C7 103.0(3)
C7 S1 Pt1 106.3(3)
C34 S2 Pt1 105.7(3)
C35 S2 Pt1 102.5(2)
C35 S2 C34 101.4(4)
O2 S3 O3 114.0(4)
O2 S3 C36 105.4(4)
O1 S3 O2 112.6(4)
O1 S3 O3 112.9(3)
O1 S3 C36 105.8(4)
O3 S3 C36 105.2(4)
C8 P1 Pt1 103.9(2)
C9 P1 Pt1 111.2(3)
C9 P1 C8 107.4(4)
C15 P1 Pt1 128.4(7)
C15 P1 C8 106.0(6)
C15 P1 C9 98.6(6)
C15A P1 Pt1 116.8(6)
C15A P1 C8 103.6(7)
C15A P1 C9 112.8(5)
C21 P2 Pt1 125.1(7)
C21 P2 C33 99.7(7)
C21A P2 Pt1 115.3(7)
C21A P2 C33 111.5(8)
C27 P2 Pt1 113.5(2)
C27 P2 C21 106.3(6)
C27 P2 C21A 106.5(6)
C27 P2 C33 104.9(4)
C33 P2 Pt1 104.8(3)
C2 C1 S1 123.0(6)
C6 C1 S1 116.7(6)
C6 C1 C2 120.2(8)
C1 C2 H2 119.9
C3 C2 C1 120.2(8)
C3 C2 H2 119.9
C2 C3 H3 120.1
C2 C3 C4 119.9(9)
C4 C3 H3 120.1
C3 C4 H4 120.1
C5 C4 C3 119.8(9)
C5 C4 H4 120.1
C4 C5 H5 119.7
C4 C5 C6 120.6(9)
C6 C5 H5 119.7
C1 C6 C5 119.3(9)
C1 C6 H6 120.4
C5 C6 H6 120.4
S1 C7 H7A 109.5
S1 C7 H7B 109.5
H7A C7 H7B 108.1
C8 C7 S1 110.8(5)
C8 C7 H7A 109.5
C8 C7 H7B 109.5
P1 C8 H8A 109.6
P1 C8 H8B 109.6
C7 C8 P1 110.1(5)
C7 C8 H8A 109.6
C7 C8 H8B 109.6
H8A C8 H8B 108.1
C10 C9 P1 118.0(7)
C14 C9 P1 120.4(5)
C14 C9 C10 121.5(8)
C9 C10 H10 121.4
C11 C10 C9 117.3(8)
C11 C10 H10 121.4
C10 C11 H11 118.9
C12 C11 C10 122.2(8)
C12 C11 H11 118.9
C11 C12 H12 119.9
C11 C12 C13 120.3(9)
C13 C12 H12 119.9
C12 C13 H13 120.3
C12 C13 C14 119.3(9)
C14 C13 H13 120.3
C9 C14 C13 119.4(7)
C9 C14 H14 120.3
C13 C14 H14 120.3
C16 C15 P1 113.8(10)
C16 C15 C20 127.0(13)
C20 C15 P1 119.2(10)
C16A C15A P1 123.6(10)
C20A C15A P1 122.6(11)
C20A C15A C16A 113.7(13)
C15 C16 H16 122.7
C15 C16 C17 114.6(15)
C17 C16 H16 122.7
C15A C16A H16A 116.2
C17A C16A C15A 127.5(14)
C17A C16A H16A 116.2
C16 C17 H17 119.2
C18 C17 C16 121.6(18)
C18 C17 H17 119.2
C16A C17A H17A 122.5
C18A C17A C16A 115.1(16)
C18A C17A H17A 122.5
C17 C18 H18 119.8
C17 C18 C19 120.3(18)
C19 C18 H18 119.8
C17A C18A H18A 119.4
C19A C18A C17A 121.2(17)
C19A C18A H18A 119.4
C18 C19 H19 119.6
C18 C19 C20 120.8(17)
C20 C19 H19 119.6
C18A C19A H19A 119.8
C18A C19A C20A 120.4(18)
C20A C19A H19A 119.8
C15 C20 C19 115.4(15)
C15 C20 H20 122.3
C19 C20 H20 122.3
C15A C20A H20A 119.0
C19A C20A C15A 121.9(16)
C19A C20A H20A 119.0
C22 C21 P2 121.8(12)
C26 C21 P2 113.9(10)
C26 C21 C22 124.3(14)
C22A C21A P2 121.8(14)
C22A C21A C26A 110.7(16)
C26A C21A P2 127.5(12)
C21 C22 H22 120.9
C21 C22 C23 118.1(19)
C23 C22 H22 120.9
C21A C22A H22A 116.8
C21A C22A C23A 126(2)
C23A C22A H22A 116.8
C22 C23 H23 120.9
C24 C23 C22 118(2)
C24 C23 H23 120.9
C22A C23A H23A 120.2
C24A C23A C22A 120(3)
C24A C23A H23A 120.2
C23 C24 H24 118.6
C23 C24 C25 122.7(17)
C25 C24 H24 118.6
C23A C24A H24A 121.6
C23A C24A C25A 116.7(19)
C25A C24A H24A 121.6
C24 C25 H25 120.1
C26 C25 C24 119.9(16)
C26 C25 H25 120.1
C24A C25A H25A 119.7
C24A C25A C26A 120.5(17)
C26A C25A H25A 119.7
C21 C26 H26 121.7
C25 C26 C21 116.6(14)
C25 C26 H26 121.7
C21A C26A H26A 117.2
C25A C26A C21A 125.6(15)
C25A C26A H26A 117.2
C28 C27 P2 122.4(6)
C28 C27 C32 117.9(8)
C32 C27 P2 119.7(7)
C27 C28 H28 118.8
C27 C28 C29 122.3(8)
C29 C28 H28 118.8
C28 C29 H29 120.6
C30 C29 C28 118.8(9)
C30 C29 H29 120.6
C29 C30 H30 120.1
C31 C30 C29 119.8(9)
C31 C30 H30 120.1
C30 C31 H31 119.3
C30 C31 C32 121.3(8)
C32 C31 H31 119.3
C27 C32 C31 119.9(8)
C27 C32 H32 120.1
C31 C32 H32 120.1
P2 C33 H33A 109.8
P2 C33 H33B 109.8
H33A C33 H33B 108.2
C34 C33 P2 109.5(6)
C34 C33 H33A 109.8
C34 C33 H33B 109.8
S2 C34 H34A 109.6
S2 C34 H34B 109.6
C33 C34 S2 110.1(5)
C33 C34 H34A 109.6
C33 C34 H34B 109.6
H34A C34 H34B 108.2
S2 C35 H35A 108.6
S2 C35 H35B 108.6
H35A C35 H35B 107.5
C36 C35 S2 114.8(6)
C36 C35 H35A 108.6
C36 C35 H35B 108.6
S3 C36 H36A 108.7
S3 C36 H36B 108.7
C35 C36 S3 114.3(5)
C35 C36 H36A 108.7
C35 C36 H36B 108.7
H36A C36 H36B 107.6
F2 B1 F1 108.7(7)
F3 B1 F1 109.2(9)
F3 B1 F2 107.9(9)
F4 B1 F1 108.3(9)
F4 B1 F2 112.6(10)
F4 B1 F3 110.0(8)

loop_
_geom_bond_atom_site_label_1
_geom_bond_atom_site_label_2
_geom_bond_distance
Pt1 S1 2.3849(17)
Pt1 S2 2.3449(16)
Pt1 P1 2.2651(17)
Pt1 P2 2.2711(19)
S1 C1 1.780(8)
S1 C7 1.832(7)
S2 C34 1.831(8)
S2 C35 1.811(9)
S3 O2 1.445(6)
S3 O1 1.443(5)
S3 O3 1.450(6)
S3 C36 1.774(8)
P1 C8 1.835(8)
P1 C9 1.823(8)
P1 C15 1.799(11)
P1 C15A 1.820(11)
P2 C21 1.807(11)
P2 C21A 1.815(11)
P2 C27 1.806(8)
P2 C33 1.827(8)
C1 C2 1.401(11)
C1 C6 1.369(11)
C2 H2 0.9500
C2 C3 1.381(12)
C3 H3 0.9500
C3 C4 1.387(13)
C4 H4 0.9500
C4 C5 1.380(13)
C5 H5 0.9500
C5 C6 1.403(13)
C6 H6 0.9500
C7 H7A 0.9900
C7 H7B 0.9900
C7 C8 1.510(11)
C8 H8A 0.9900
C8 H8B 0.9900
C9 C10 1.410(10)
C9 C14 1.373(12)
C10 H10 0.9500
C10 C11 1.370(12)
C11 H11 0.9500
C11 C12 1.367(14)
C12 H12 0.9500
C12 C13 1.383(12)
C13 H13 0.9500
C13 C14 1.396(12)
C14 H14 0.9500
C15 C16 1.387(9)
C15 C20 1.389(9)
C15A C16A 1.401(9)
C15A C20A 1.398(9)
C16 H16 0.9500
C16 C17 1.392(9)
C16A H16A 0.9500
C16A C17A 1.393(9)
C17 H17 0.9500
C17 C18 1.390(9)
C17A H17A 0.9500
C17A C18A 1.391(9)
C18 H18 0.9500
C18 C19 1.392(9)
C18A H18A 0.9500
C18A C19A 1.390(9)
C19 H19 0.9500
C19 C20 1.392(9)
C19A H19A 0.9500
C19A C20A 1.396(9)
C20 H20 0.9500
C20A H20A 0.9500
C21 C22 1.381(8)
C21 C26 1.380(8)
C21A C22A 1.383(8)
C21A C26A 1.385(8)
C22 H22 0.9500
C22 C23 1.381(8)
C22A H22A 0.9500
C22A C23A 1.385(8)
C23 H23 0.9500
C23 C24 1.378(8)
C23A H23A 0.9500
C23A C24A 1.379(9)
C24 H24 0.9500
C24 C25 1.380(8)
C24A H24A 0.9500
C24A C25A 1.379(8)
C25 H25 0.9500
C25 C26 1.379(8)
C25A H25A 0.9500
C25A C26A 1.382(8)
C26 H26 0.9500
C26A H26A 0.9500
C27 C28 1.351(12)
C27 C32 1.384(10)
C28 H28 0.9500
C28 C29 1.391(12)
C29 H29 0.9500
C29 C30 1.388(12)
C30 H30 0.9500
C30 C31 1.321(13)
C31 H31 0.9500
C31 C32 1.406(13)
C32 H32 0.9500
C33 H33A 0.9900
C33 H33B 0.9900
C33 C34 1.511(13)
C34 H34A 0.9900
C34 H34B 0.9900
C35 H35A 0.9900
C35 H35B 0.9900
C35 C36 1.522(10)
C36 H36A 0.9900
C36 H36B 0.9900
F1 B1 1.394(12)
F2 B1 1.378(12)
F3 B1 1.379(11)
F4 B1 1.365(14)

loop_
_geom_torsion_atom_site_label_1
_geom_torsion_atom_site_label_2
_geom_torsion_atom_site_label_3
_geom_torsion_atom_site_label_4
_geom_torsion
Pt1 S1 C1 C2 67.6(6)
Pt1 S1 C1 C6 -109.0(6)
Pt1 S1 C7 C8 22.8(6)
Pt1 S2 C34 C33 32.2(7)
Pt1 S2 C35 C36 -179.7(5)
Pt1 P1 C8 C7 53.0(5)
Pt1 P1 C9 C10 -157.4(6)
Pt1 P1 C9 C14 20.3(8)
Pt1 P1 C15 C16 91.4(16)
Pt1 P1 C15 C20 -91.3(16)
Pt1 P1 C15A C16A 50.4(19)
Pt1 P1 C15A C20A -125.2(17)
Pt1 P2 C21 C22 -110(3)
Pt1 P2 C21 C26 68.4(17)
Pt1 P2 C21A C22A -118(3)
Pt1 P2 C21A C26A 63(2)
Pt1 P2 C27 C28 11.5(8)
Pt1 P2 C27 C32 -169.3(6)
Pt1 P2 C33 C34 48.7(7)
S1 C1 C2 C3 -176.6(6)
S1 C1 C6 C5 177.3(6)
S1 C7 C8 P1 -49.2(6)
S2 C35 C36 S3 67.6(8)
P1 C9 C10 C11 176.1(7)
P1 C9 C14 C13 -177.1(7)
P1 C15 C16 C17 173.7(15)
P1 C15 C20 C19 -176.6(16)
P1 C15A C16A C17A -175.2(16)
P1 C15A C20A C19A 179.2(17)
P2 C21 C22 C23 175(3)
P2 C21 C26 C25 -178.4(14)
P2 C21A C22A C23A -174(3)
P2 C21A C26A C25A 179.9(17)
P2 C27 C28 C29 177.4(8)
P2 C27 C32 C31 -177.6(7)
P2 C33 C34 S2 -53.0(8)
O2 S3 C36 C35 157.8(7)
O1 S3 C36 C35 -82.7(7)
O3 S3 C36 C35 37.0(8)
C1 S1 C7 C8 138.4(6)
C1 C2 C3 C4 -0.3(12)
C2 C1 C6 C5 0.6(11)
C2 C3 C4 C5 0.2(12)
C3 C4 C5 C6 0.3(13)
C4 C5 C6 C1 -0.7(12)
C6 C1 C2 C3 -0.1(11)
C7 S1 C1 C2 -45.3(7)
C7 S1 C1 C6 138.1(6)
C8 P1 C9 C10 -44.3(8)
C8 P1 C9 C14 133.3(7)
C8 P1 C15 C16 -31.7(16)
C8 P1 C15 C20 145.6(15)
C8 P1 C15A C16A -63.1(18)
C8 P1 C15A C20A 121.3(18)
C9 P1 C8 C7 -65.0(6)
C9 P1 C15 C16 -142.7(14)
C9 P1 C15 C20 34.7(17)
C9 P1 C15A C16A -178.9(15)
C9 P1 C15A C20A 6(2)
C9 C10 C11 C12 1.4(14)
C10 C9 C14 C13 0.5(14)
C10 C11 C12 C13 -0.3(15)
C11 C12 C13 C14 -0.9(15)
C12 C13 C14 C9 0.7(14)
C14 C9 C10 C11 -1.5(13)
C15 P1 C8 C7 -169.6(7)
C15 P1 C9 C10 65.5(9)
C15 P1 C9 C14 -116.9(9)
C15 P1 C15A C16A -164(6)
C15 P1 C15A C20A 20(3)
C15 C16 C17 C18 5(3)
C15A P1 C8 C7 175.4(7)
C15A P1 C9 C10 69.2(10)
C15A P1 C9 C14 -113.2(10)
C15A P1 C15 C16 51(4)
C15A P1 C15 C20 -132(5)
C15A C16A C17A C18A -4(3)
C16 C15 C20 C19 0(3)
C16 C17 C18 C19 -4(3)
C16A C15A C20A C19A 3(3)
C16A C17A C18A C19A 3(3)
C17 C18 C19 C20 0(3)
C17A C18A C19A C20A 1(3)
C18 C19 C20 C15 1(3)
C18A C19A C20A C15A -4(3)
C20 C15 C16 C17 -3(3)
C20A C15A C16A C17A 1(3)
C21 P2 C21A C22A 100(6)
C21 P2 C21A C26A -79(5)
C21 P2 C27 C28 -129.6(10)
C21 P2 C27 C32 49.5(10)
C21 P2 C33 C34 179.0(9)
C21 C22 C23 C24 4(5)
C21A P2 C21 C22 -68(5)
C21A P2 C21 C26 111(5)
C21A P2 C27 C28 -116.3(11)
C21A P2 C27 C32 62.8(10)
C21A P2 C33 C34 174.0(9)
C21A C22A C23A C24A -5(6)
C22 C21 C26 C25 0(4)
C22 C23 C24 C25 -2(4)
C22A C21A C26A C25A 1(4)
C22A C23A C24A C25A 0(4)
C23 C24 C25 C26 -1(3)
C23A C24A C25A C26A 5(3)
C24 C25 C26 C21 2(3)
C24A C25A C26A C21A -6(3)
C26 C21 C22 C23 -3(6)
C26A C21A C22A C23A 5(6)
C27 P2 C21 C22 25(3)
C27 P2 C21 C26 -156.3(14)
C27 P2 C21A C22A 9(3)
C27 P2 C21A C26A -170.3(19)
C27 P2 C33 C34 -71.1(7)
C27 C28 C29 C30 0.7(17)
C28 C27 C32 C31 1.6(13)
C28 C29 C30 C31 0.5(16)
C29 C30 C31 C32 -0.7(15)
C30 C31 C32 C27 -0.4(14)
C32 C27 C28 C29 -1.7(15)
C33 P2 C21 C22 134(3)
C33 P2 C21 C26 -47.5(16)
C33 P2 C21A C22A 123(3)
C33 P2 C21A C26A -56(2)
C33 P2 C27 C28 125.3(8)
C33 P2 C27 C32 -55.5(7)
C34 S2 C35 C36 71.1(7)
C35 S2 C34 C33 138.9(7)
